data_7200197
loop_
_publ_author_name
'Ramana, C. V.'
'Chatterjee, Soumitra'
'Durugkar, Kulbhushan A.'
'Gonnade, Rajesh G.'

_publ_section_title
;
 &#x201C;Click&#x201D; synthesis of isomeric compounds for assessing
 the efficiency of the bifurcated Br&#x22EF;NO2 synthon
;
_journal_issue 1
_journal_name_full CrystEngComm
_journal_page_first 143
_journal_paper_doi 10.1039/b809985e
_journal_volume 11
_journal_year 2009
_chemical_formula_moiety 'C14 H10 N4 O2'
_chemical_formula_sum 'C14 H10 N4 O2'
_chemical_formula_weight 266.26
_chemical_name_systematic
;
?
;
_space_group_IT_number 14
_symmetry_cell_setting monoclinic
_symmetry_space_group_name_Hall '-P 2ybc'
_symmetry_space_group_name_H-M 'P 1 21/c 1'
_atom_sites_solution_hydrogens geom
_atom_sites_solution_primary direct
_atom_sites_solution_secondary difmap
_audit_creation_method SHELXL-97
_cell_angle_alpha 90.00
_cell_angle_beta 95.564(6)
_cell_angle_gamma 90.00
_cell_formula_units_Z 4
_cell_length_a 8.502(3)
_cell_length_b 5.3559(18)
_cell_length_c 27.363(9)
_cell_measurement_reflns_used 2172
_cell_measurement_temperature 297(2)
_cell_measurement_theta_max 27.44
_cell_measurement_theta_min 2.41
_cell_volume 1240.1(7)
_computing_cell_refinement 'SAINT (Bruker, 2003)'
_computing_data_collection 'SMART (Bruker, 2003)'
_computing_data_reduction SAINT
_computing_molecular_graphics 'ORTEP-3 (Farrugia, 1997) and Mercury (Macrae et al., 2006)'
_computing_publication_material 'SHELXTL (Bruker, 2003)'
_computing_structure_refinement 'SHELXL97 (Sheldrick, 1997)'
_computing_structure_solution 'SHELXS97 (Sheldrick, 1997)'
_diffrn_ambient_temperature 297(2)
_diffrn_measured_fraction_theta_full 0.995
_diffrn_measured_fraction_theta_max 0.995
_diffrn_measurement_device 'Bruker Smart APEX'
_diffrn_measurement_device_type 'CCD Area Detector'
_diffrn_measurement_method 'Phi and Omega Scan'
_diffrn_radiation_monochromator graphite
_diffrn_radiation_source 'fine-focus sealed tube'
_diffrn_radiation_type MoK\a
_diffrn_radiation_wavelength 0.71073
_diffrn_reflns_av_R_equivalents 0.0364
_diffrn_reflns_av_sigmaI/netI 0.0408
_diffrn_reflns_limit_h_max 10
_diffrn_reflns_limit_h_min -10
_diffrn_reflns_limit_k_max 6
_diffrn_reflns_limit_k_min -6
_diffrn_reflns_limit_l_max 25
_diffrn_reflns_limit_l_min -32
_diffrn_reflns_number 5402
_diffrn_reflns_theta_full 25.00
_diffrn_reflns_theta_max 25.00
_diffrn_reflns_theta_min 2.71
_exptl_absorpt_coefficient_mu 0.100
_exptl_absorpt_correction_T_max 0.9802
_exptl_absorpt_correction_T_min 0.9696
_exptl_absorpt_correction_type multi-scan
_exptl_absorpt_process_details 'bruker sadabs'
_exptl_crystal_colour red
_exptl_crystal_density_diffrn 1.426
_exptl_crystal_density_method 'not measured'
_exptl_crystal_description block
_exptl_crystal_F_000 552
_exptl_crystal_size_max 0.31
_exptl_crystal_size_mid 0.22
_exptl_crystal_size_min 0.20
_refine_diff_density_max 0.171
_refine_diff_density_min -0.147
_refine_diff_density_rms 0.038
_refine_ls_extinction_method none
_refine_ls_goodness_of_fit_ref 1.038
_refine_ls_hydrogen_treatment constr
_refine_ls_matrix_type full
_refine_ls_number_parameters 181
_refine_ls_number_reflns 2170
_refine_ls_number_restraints 0
_refine_ls_restrained_S_all 1.038
_refine_ls_R_factor_all 0.0655
_refine_ls_R_factor_gt 0.0525
_refine_ls_shift/su_max 0.000
_refine_ls_shift/su_mean 0.000
_refine_ls_structure_factor_coef Fsqd
_refine_ls_weighting_details 'calc w=1/[\s^2^(Fo^2^)+(0.0564P)^2^+0.4985P] where P=(Fo^2^+2Fc^2^)/3'
_refine_ls_weighting_scheme calc
_refine_ls_wR_factor_gt 0.1260
_refine_ls_wR_factor_ref 0.1328
_reflns_number_gt 1779
_reflns_number_total 2170
_reflns_threshold_expression >2sigma(I)
_cod_data_source_file b809985e.txt
_cod_data_source_block 12
_cod_depositor_comments
;
The following automatic conversions were performed:
'_symmetry_cell_setting' value 'Monoclinic' changed to 'monoclinic'
according to '/home/saulius/struct/CIF-dictionaries/cif_core.dic'
dictionary named 'cif_core.dic' version 2.4.1 from 2010-06-29.

Automatic conversion script
Id: cif_fix_enum 1527 2010-12-29 10:47:43Z saulius 
;
_cod_original_sg_symbol_H-M P2(1)/c
_cod_database_code 7200197

loop_
_symmetry_equiv_pos_as_xyz
'x, y, z'
'-x, y+1/2, -z+1/2'
'-x, -y, -z'
'x, -y-1/2, z-1/2'

loop_
_atom_site_label
_atom_site_type_symbol
_atom_site_fract_x
_atom_site_fract_y
_atom_site_fract_z
_atom_site_U_iso_or_equiv
_atom_site_adp_type
_atom_site_occupancy
_atom_site_symmetry_multiplicity
_atom_site_calc_flag
_atom_site_refinement_flags
_atom_site_disorder_assembly
_atom_site_disorder_group
O1 O 0.0029(2) 1.0378(3) 0.44121(6) 0.0626(5) Uani 1 1 d . . .
O2 O 0.0521(2) 0.9861(4) 0.36626(7) 0.0679(5) Uani 1 1 d . . .
N1 N 0.2947(2) 0.3584(3) 0.53720(7) 0.0434(5) Uani 1 1 d . . .
N2 N 0.3655(2) 0.1365(4) 0.54893(8) 0.0573(6) Uani 1 1 d . . .
N3 N 0.3657(2) 0.1069(4) 0.59611(8) 0.0573(6) Uani 1 1 d . . .
N4 N 0.0679(2) 0.9265(4) 0.40952(7) 0.0464(5) Uani 1 1 d . . .
C1 C 0.2507(2) 0.4711(4) 0.57811(8) 0.0421(5) Uani 1 1 d . . .
H1 H 0.2004 0.6245 0.5801 0.051 Uiso 1 1 calc R . .
C2 C 0.2963(2) 0.3098(4) 0.61595(8) 0.0438(5) Uani 1 1 d . . .
C3 C 0.2794(2) 0.3287(4) 0.66883(8) 0.0451(5) Uani 1 1 d . . .
C4 C 0.3532(3) 0.1575(5) 0.70171(10) 0.0612(7) Uani 1 1 d . . .
H4 H 0.4150 0.0316 0.6901 0.073 Uiso 1 1 calc R . .
C5 C 0.3365(4) 0.1709(6) 0.75107(10) 0.0730(8) Uani 1 1 d . . .
H5 H 0.3870 0.0548 0.7724 0.088 Uiso 1 1 calc R . .
C6 C 0.2456(3) 0.3548(6) 0.76895(10) 0.0671(7) Uani 1 1 d . . .
H6 H 0.2339 0.3632 0.8024 0.081 Uiso 1 1 calc R . .
C7 C 0.1716(3) 0.5273(6) 0.73707(10) 0.0693(8) Uani 1 1 d . . .
H7 H 0.1101 0.6526 0.7491 0.083 Uiso 1 1 calc R . .
C8 C 0.1885(3) 0.5148(5) 0.68750(10) 0.0614(7) Uani 1 1 d . . .
H8 H 0.1384 0.6322 0.6663 0.074 Uiso 1 1 calc R . .
C9 C 0.2794(2) 0.4419(4) 0.48744(8) 0.0403(5) Uani 1 1 d . . .
C10 C 0.3627(2) 0.3174(4) 0.45310(9) 0.0474(6) Uani 1 1 d . . .
H10 H 0.4283 0.1836 0.4628 0.057 Uiso 1 1 calc R . .
C11 C 0.3468(3) 0.3946(5) 0.40495(9) 0.0527(6) Uani 1 1 d . . .
H11 H 0.4023 0.3118 0.3822 0.063 Uiso 1 1 calc R . .
C12 C 0.2501(3) 0.5929(5) 0.38968(8) 0.0496(6) Uani 1 1 d . . .
H12 H 0.2392 0.6438 0.3570 0.060 Uiso 1 1 calc R . .
C13 C 0.1700(2) 0.7130(4) 0.42458(8) 0.0403(5) Uani 1 1 d . . .
C14 C 0.1825(2) 0.6417(4) 0.47330(8) 0.0413(5) Uani 1 1 d . . .
H14 H 0.1273 0.7259 0.4960 0.050 Uiso 1 1 calc R . .

loop_
_atom_site_aniso_label
_atom_site_aniso_U_11
_atom_site_aniso_U_22
_atom_site_aniso_U_33
_atom_site_aniso_U_23
_atom_site_aniso_U_13
_atom_site_aniso_U_12
O1 0.0678(11) 0.0604(11) 0.0605(11) -0.0035(9) 0.0108(8) 0.0239(9)
O2 0.0785(12) 0.0732(13) 0.0518(11) 0.0149(9) 0.0061(9) 0.0130(10)
N1 0.0439(10) 0.0358(10) 0.0503(12) -0.0029(8) 0.0043(8) 0.0077(8)
N2 0.0692(13) 0.0461(12) 0.0568(14) -0.0006(10) 0.0073(10) 0.0208(10)
N3 0.0709(13) 0.0457(11) 0.0554(13) 0.0013(10) 0.0068(10) 0.0178(10)
N4 0.0449(10) 0.0450(11) 0.0491(12) 0.0010(9) 0.0035(9) 0.0010(8)
C1 0.0441(11) 0.0344(11) 0.0475(13) -0.0066(10) 0.0031(9) 0.0039(9)
C2 0.0411(11) 0.0385(11) 0.0515(14) -0.0033(10) 0.0025(9) 0.0028(9)
C3 0.0429(11) 0.0413(12) 0.0505(14) -0.0004(10) 0.0018(10) -0.0034(9)
C4 0.0702(16) 0.0551(15) 0.0582(17) 0.0031(12) 0.0053(12) 0.0142(13)
C5 0.092(2) 0.0701(19) 0.0560(18) 0.0119(14) 0.0023(14) 0.0126(16)
C6 0.0759(18) 0.0753(19) 0.0502(16) 0.0002(14) 0.0060(13) -0.0019(15)
C7 0.0761(18) 0.0736(19) 0.0589(17) -0.0132(15) 0.0109(13) 0.0144(15)
C8 0.0694(16) 0.0559(15) 0.0577(16) -0.0007(12) -0.0005(12) 0.0161(13)
C9 0.0368(10) 0.0380(11) 0.0454(13) -0.0062(10) 0.0005(9) 0.0001(9)
C10 0.0413(11) 0.0451(13) 0.0554(15) -0.0093(11) 0.0033(10) 0.0058(10)
C11 0.0489(13) 0.0575(15) 0.0530(15) -0.0163(12) 0.0119(10) 0.0067(11)
C12 0.0520(13) 0.0551(14) 0.0425(13) -0.0070(11) 0.0079(10) -0.0011(11)
C13 0.0349(10) 0.0401(11) 0.0456(13) -0.0032(10) 0.0022(9) -0.0002(9)
C14 0.0381(10) 0.0415(12) 0.0449(13) -0.0083(10) 0.0067(9) -0.0002(9)

loop_
_atom_type_symbol
_atom_type_description
_atom_type_scat_dispersion_real
_atom_type_scat_dispersion_imag
_atom_type_scat_source
C C 0.0033 0.0016 'International Tables Vol C Tables 4.2.6.8 and 6.1.1.4'
H H 0.0000 0.0000 'International Tables Vol C Tables 4.2.6.8 and 6.1.1.4'
N N 0.0061 0.0033 'International Tables Vol C Tables 4.2.6.8 and 6.1.1.4'
O O 0.0106 0.0060 'International Tables Vol C Tables 4.2.6.8 and 6.1.1.4'

loop_
_geom_angle_atom_site_label_1
_geom_angle_atom_site_label_2
_geom_angle_atom_site_label_3
_geom_angle
_geom_angle_site_symmetry_1
_geom_angle_site_symmetry_3
_geom_angle_publ_flag
C1 N1 N2 110.26(18) . . ?
C1 N1 C9 129.89(18) . . ?
N2 N1 C9 119.84(17) . . ?
N3 N2 N1 107.42(18) . . ?
N2 N3 C2 109.69(19) . . ?
O2 N4 O1 122.9(2) . . ?
O2 N4 C13 118.79(18) . . ?
O1 N4 C13 118.28(19) . . ?
N1 C1 C2 105.18(19) . . ?
N3 C2 C1 107.45(19) . . ?
N3 C2 C3 122.0(2) . . ?
C1 C2 C3 130.5(2) . . ?
C8 C3 C4 117.9(2) . . ?
C8 C3 C2 121.5(2) . . ?
C4 C3 C2 120.7(2) . . ?
C5 C4 C3 121.2(2) . . ?
C6 C5 C4 120.3(3) . . ?
C5 C6 C7 119.6(3) . . ?
C8 C7 C6 120.3(3) . . ?
C7 C8 C3 120.7(2) . . ?
C14 C9 C10 120.5(2) . . ?
C14 C9 N1 120.41(18) . . ?
C10 C9 N1 119.08(19) . . ?
C11 C10 C9 119.4(2) . . ?
C10 C11 C12 121.4(2) . . ?
C11 C12 C13 117.8(2) . . ?
C14 C13 C12 122.7(2) . . ?
C14 C13 N4 118.28(18) . . ?
C12 C13 N4 119.0(2) . . ?
C13 C14 C9 118.17(19) . . ?

loop_
_geom_bond_atom_site_label_1
_geom_bond_atom_site_label_2
_geom_bond_distance
_geom_bond_site_symmetry_2
_geom_bond_publ_flag
O1 N4 1.227(2) . ?
O2 N4 1.221(2) . ?
N1 C1 1.356(3) . ?
N1 N2 1.357(3) . ?
N1 C9 1.427(3) . ?
N2 N3 1.300(3) . ?
N3 C2 1.373(3) . ?
N4 C13 1.471(3) . ?
C1 C2 1.375(3) . ?
C2 C3 1.471(3) . ?
C3 C8 1.389(3) . ?
C3 C4 1.391(3) . ?
C4 C5 1.374(4) . ?
C5 C6 1.371(4) . ?
C6 C7 1.380(4) . ?
C7 C8 1.379(4) . ?
C9 C14 1.383(3) . ?
C9 C10 1.399(3) . ?
C10 C11 1.375(3) . ?
C11 C12 1.383(3) . ?
C12 C13 1.384(3) . ?
C13 C14 1.381(3) . ?

loop_
_geom_hbond_atom_site_label_D
_geom_hbond_atom_site_label_H
_geom_hbond_atom_site_label_A
_geom_hbond_distance_DH
_geom_hbond_distance_HA
_geom_hbond_distance_DA
_geom_hbond_angle_DHA
_geom_hbond_site_symmetry_A
C1 H1 O1 0.93 2.53 3.409(3) 157.6 3_576
C14 H14 O1 0.93 2.48 3.408(3) 176.2 3_576
C8 H8 O2 0.93 2.70 3.593(3) 160.1 3_576
C6 H6 O2 0.93 2.57 3.372(3) 144.2 4_576
C10 H10 N2 0.93 2.50 3.358(3) 154.4 3_656

loop_
_geom_torsion_atom_site_label_1
_geom_torsion_atom_site_label_2
_geom_torsion_atom_site_label_3
_geom_torsion_atom_site_label_4
_geom_torsion
_geom_torsion_site_symmetry_1
_geom_torsion_site_symmetry_2
_geom_torsion_site_symmetry_3
_geom_torsion_site_symmetry_4
_geom_torsion_publ_flag
C1 N1 N2 N3 0.5(2) . . . . ?
C9 N1 N2 N3 179.24(18) . . . . ?
N1 N2 N3 C2 -0.5(3) . . . . ?
N2 N1 C1 C2 -0.3(2) . . . . ?
C9 N1 C1 C2 -178.86(19) . . . . ?
N2 N3 C2 C1 0.3(3) . . . . ?
N2 N3 C2 C3 179.92(19) . . . . ?
N1 C1 C2 N3 0.0(2) . . . . ?
N1 C1 C2 C3 -179.6(2) . . . . ?
N3 C2 C3 C8 -170.1(2) . . . . ?
C1 C2 C3 C8 9.4(4) . . . . ?
N3 C2 C3 C4 9.1(3) . . . . ?
C1 C2 C3 C4 -171.4(2) . . . . ?
C8 C3 C4 C5 0.2(4) . . . . ?
C2 C3 C4 C5 -179.0(2) . . . . ?
C3 C4 C5 C6 0.1(4) . . . . ?
C4 C5 C6 C7 -0.3(4) . . . . ?
C5 C6 C7 C8 0.2(4) . . . . ?
C6 C7 C8 C3 0.2(4) . . . . ?
C4 C3 C8 C7 -0.4(4) . . . . ?
C2 C3 C8 C7 178.8(2) . . . . ?
C1 N1 C9 C14 -13.8(3) . . . . ?
N2 N1 C9 C14 167.76(19) . . . . ?
C1 N1 C9 C10 166.8(2) . . . . ?
N2 N1 C9 C10 -11.7(3) . . . . ?
C14 C9 C10 C11 -0.3(3) . . . . ?
N1 C9 C10 C11 179.08(19) . . . . ?
C9 C10 C11 C12 0.0(3) . . . . ?
C10 C11 C12 C13 0.4(3) . . . . ?
C11 C12 C13 C14 -0.4(3) . . . . ?
C11 C12 C13 N4 179.20(19) . . . . ?
O2 N4 C13 C14 -177.73(19) . . . . ?
O1 N4 C13 C14 2.6(3) . . . . ?
O2 N4 C13 C12 2.7(3) . . . . ?
O1 N4 C13 C12 -176.9(2) . . . . ?
C12 C13 C14 C9 0.0(3) . . . . ?
N4 C13 C14 C9 -179.58(18) . . . . ?
C10 C9 C14 C13 0.4(3) . . . . ?
N1 C9 C14 C13 -179.05(18) . . . . ?
